data_4334224
loop_
_publ_author_name
'Thomas R. Hayes'
'Patrice A. Lyon'
'Elsa Silva-Lopez'
'Brendan Twamley'
'Paul D. Benny'

_publ_contact_author_address
;Paul Benny
Associate Professor
Department of Chemistry
Washington State University
PO BOX 644630
Pullman, WA 99164-4630
USA
;
_publ_contact_author_email bennyp@wsu.edu
_publ_contact_author_fax (509)-335-8867
_publ_contact_author_name 'Paul Benny'
_publ_contact_author_phone (509)-335-3858
_publ_section_title
;
 Photo-initiated Thiol-ene Click Reactions as a Potential Strategy for
 Incorporation of [MI(CO)3]+ (M = Re, 99mTc) Complexes
;
_journal_name_full 'Inorganic Chemistry'
_journal_page_first 3259
_journal_page_last 3267
_journal_paper_doi 10.1021/ic302771f
_journal_volume 52
_journal_year 2013
_chemical_formula_moiety 'C18 H17 N3 O3 Re, C F3 O3 S'
_chemical_formula_sum 'C19 H17 F3 N3 O6 Re S'
_chemical_formula_weight 658.62
_chemical_name_common RRe(CO)3
_chemical_name_systematic
; 
 ? 
;
_space_group_IT_number 14
_symmetry_cell_setting monoclinic
_symmetry_space_group_name_Hall '-P 2ybc'
_symmetry_space_group_name_H-M 'P 1 21/c 1'
_atom_sites_solution_hydrogens geom
_atom_sites_solution_primary direct
_atom_sites_solution_secondary difmap
_audit_creation_method SHELXL-97
_cell_angle_alpha 90.00
_cell_angle_beta 108.0360(10)
_cell_angle_gamma 90.00
_cell_formula_units_Z 4
_cell_length_a 8.8767(7)
_cell_length_b 20.2107(15)
_cell_length_c 12.5708(9)
_cell_measurement_reflns_used 9851
_cell_measurement_temperature 90(2)
_cell_measurement_theta_max 30.05
_cell_measurement_theta_min 2.61
_cell_volume 2144.4(3)
_computing_cell_refinement 'SAINT+  v. 7.23a (Bruker, 2006)'
_computing_data_collection 'SMART v. 5.632 (Bruker, 2006)'
_computing_data_reduction 'SAINT+  v. 7.23a (Bruker, 2006)'
_computing_molecular_graphics 'XP, SHELXTL  v. 6.14 (Bruker, 2003)'
_computing_publication_material 'XCIF, SHELXTL, v. 6.14 (Bruker, 2003)'
_computing_structure_refinement 'XL, SHELXTL  v. 6.14 (Bruker, 2003)'
_computing_structure_solution 'XS, SHELXTL  v. 6.14 (Bruker, 2003)'
_diffrn_ambient_temperature 90(2)
_diffrn_detector_area_resol_mean 8.3
_diffrn_measured_fraction_theta_full 1.000
_diffrn_measured_fraction_theta_max 1.000
_diffrn_measurement_device_type 'Bruker/Siemens SMART APEX'
_diffrn_measurement_method '\w scans'
_diffrn_radiation_monochromator graphite
_diffrn_radiation_type MoK\a
_diffrn_radiation_wavelength 0.71073
_diffrn_reflns_av_R_equivalents 0.0433
_diffrn_reflns_av_sigmaI/netI 0.0275
_diffrn_reflns_limit_h_max 10
_diffrn_reflns_limit_h_min -10
_diffrn_reflns_limit_k_max 24
_diffrn_reflns_limit_k_min -24
_diffrn_reflns_limit_l_max 15
_diffrn_reflns_limit_l_min -15
_diffrn_reflns_number 31373
_diffrn_reflns_theta_full 25.25
_diffrn_reflns_theta_max 25.25
_diffrn_reflns_theta_min 1.98
_diffrn_source 'normal-focus sealed tube'
_exptl_absorpt_coefficient_mu 5.833
_exptl_absorpt_correction_T_max 0.8002
_exptl_absorpt_correction_T_min 0.3883
_exptl_absorpt_correction_type multi-scan
_exptl_absorpt_process_details 'SADABS-2007/4 (Bruker, 2007)'
_exptl_crystal_colour colorless
_exptl_crystal_density_diffrn 2.040
_exptl_crystal_description plate
_exptl_crystal_F_000 1272
_exptl_crystal_size_max 0.20
_exptl_crystal_size_mid 0.12
_exptl_crystal_size_min 0.04
_refine_diff_density_max 2.143
_refine_diff_density_min -1.812
_refine_diff_density_rms 0.150
_refine_ls_extinction_method none
_refine_ls_goodness_of_fit_ref 1.074
_refine_ls_hydrogen_treatment constr
_refine_ls_matrix_type full
_refine_ls_number_parameters 298
_refine_ls_number_reflns 3887
_refine_ls_number_restraints 0
_refine_ls_restrained_S_all 1.074
_refine_ls_R_factor_all 0.0309
_refine_ls_R_factor_gt 0.0265
_refine_ls_shift/su_max 0.002
_refine_ls_shift/su_mean 0.000
_refine_ls_structure_factor_coef Fsqd
_refine_ls_weighting_details 'calc w=1/[\s^2^(Fo^2^)+(0.0426P)^2^+1.2915P] where P=(Fo^2^+2Fc^2^)/3'
_refine_ls_weighting_scheme calc
_refine_ls_wR_factor_gt 0.0660
_refine_ls_wR_factor_ref 0.0687
_reflns_number_gt 3455
_reflns_number_total 3887
_reflns_threshold_expression I>2\s(I)
_cod_data_source_file ic302771f_si_002.cif
_cod_data_source_block bt1252
_cod_database_code 4334224

loop_
_symmetry_equiv_pos_as_xyz
'x, y, z'
'-x, y+1/2, -z+1/2'
'-x, -y, -z'
'x, -y-1/2, z-1/2'

loop_
_atom_site_label
_atom_site_type_symbol
_atom_site_fract_x
_atom_site_fract_y
_atom_site_fract_z
_atom_site_U_iso_or_equiv
_atom_site_adp_type
_atom_site_occupancy
_atom_site_symmetry_multiplicity
_atom_site_calc_flag
_atom_site_refinement_flags
C1 C 0.3716(5) 0.7457(2) -0.0528(4) 0.0258(10) Uani 1 1 d .
H1A H 0.3999 0.7328 -0.1168 0.031 Uiso 1 1 calc R
H1B H 0.2640 0.7546 -0.0594 0.031 Uiso 1 1 calc R
C2 C 0.4821(5) 0.7512(2) 0.0455(4) 0.0196(9) Uani 1 1 d .
H2 H 0.4514 0.7641 0.1085 0.023 Uiso 1 1 calc R
C3 C 0.6539(5) 0.7377(2) 0.0613(4) 0.0183(9) Uani 1 1 d .
H3A H 0.7155 0.7779 0.0924 0.022 Uiso 1 1 calc R
H3B H 0.6671 0.7293 -0.0129 0.022 Uiso 1 1 calc R
C5 C 0.6342(5) 0.61821(19) 0.0863(3) 0.0144(8) Uani 1 1 d .
H5A H 0.5411 0.6128 0.1131 0.017 Uiso 1 1 calc R
H5B H 0.5950 0.6233 0.0039 0.017 Uiso 1 1 calc R
C6 C 0.7352(5) 0.5574(2) 0.1151(3) 0.0151(8) Uani 1 1 d .
C8 C 0.9842(5) 0.5106(2) 0.1434(3) 0.0185(9) Uani 1 1 d .
H8 H 1.0936 0.5157 0.1518 0.022 Uiso 1 1 calc R
C9 C 0.9242(5) 0.4483(2) 0.1457(4) 0.0217(9) Uani 1 1 d .
H9 H 0.9916 0.4108 0.1551 0.026 Uiso 1 1 calc R
C10 C 0.7654(5) 0.4402(2) 0.1343(4) 0.0228(10) Uani 1 1 d .
H10 H 0.7228 0.3974 0.1373 0.027 Uiso 1 1 calc R
C11 C 0.6692(5) 0.4959(2) 0.1182(3) 0.0178(8) Uani 1 1 d .
H11 H 0.5595 0.4917 0.1095 0.021 Uiso 1 1 calc R
C12 C 0.7051(5) 0.6928(2) 0.2499(3) 0.0165(8) Uani 1 1 d .
H12A H 0.5949 0.6829 0.2476 0.020 Uiso 1 1 calc R
H12B H 0.7256 0.7402 0.2688 0.020 Uiso 1 1 calc R
C13 C 0.8178(5) 0.6512(2) 0.3392(3) 0.0163(9) Uani 1 1 d .
C15 C 1.0720(5) 0.6086(2) 0.4079(4) 0.0206(9) Uani 1 1 d .
H15 H 1.1722 0.6000 0.3983 0.025 Uiso 1 1 calc R
C16 C 1.0456(5) 0.5887(2) 0.5054(4) 0.0238(10) Uani 1 1 d .
H16 H 1.1283 0.5687 0.5634 0.029 Uiso 1 1 calc R
C17 C 0.8979(5) 0.5980(2) 0.5183(4) 0.0222(9) Uani 1 1 d .
H17 H 0.8762 0.5834 0.5839 0.027 Uiso 1 1 calc R
C18 C 0.7814(5) 0.6295(2) 0.4321(4) 0.0188(9) Uani 1 1 d .
H18 H 0.6781 0.6360 0.4377 0.023 Uiso 1 1 calc R
C19 C 1.1989(5) 0.6439(2) 0.1939(4) 0.0193(9) Uani 1 1 d .
C20 C 1.0463(5) 0.7563(2) 0.2020(3) 0.0181(9) Uani 1 1 d .
C21 C 0.9764(5) 0.6899(2) 0.0132(4) 0.0176(9) Uani 1 1 d .
C22 C 0.4670(5) 0.4506(2) 0.3553(4) 0.0239(10) Uani 1 1 d .
F1 F 0.3600(4) 0.49128(14) 0.3753(2) 0.0362(7) Uani 1 1 d .
F2 F 0.5831(4) 0.48776(15) 0.3405(2) 0.0373(7) Uani 1 1 d .
F3 F 0.5286(4) 0.41430(14) 0.4478(2) 0.0364(7) Uani 1 1 d .
N4 N 0.7231(4) 0.67978(17) 0.1373(3) 0.0151(7) Uani 1 1 d .
N7 N 0.8910(4) 0.56527(16) 0.1295(3) 0.0158(7) Uani 1 1 d .
N14 N 0.9604(4) 0.63991(17) 0.3258(3) 0.0159(7) Uani 1 1 d .
O1 O 1.3319(4) 0.62997(16) 0.2149(3) 0.0265(7) Uani 1 1 d .
O2 O 1.0890(4) 0.80986(15) 0.2214(3) 0.0216(7) Uani 1 1 d .
O3 O 0.9752(4) 0.70832(15) -0.0735(3) 0.0224(7) Uani 1 1 d .
O4 O 0.5004(4) 0.35621(16) 0.2254(3) 0.0276(7) Uani 1 1 d .
O5 O 0.3134(4) 0.44463(15) 0.1456(2) 0.0231(7) Uani 1 1 d .
O6 O 0.2543(4) 0.36424(15) 0.2716(3) 0.0234(7) Uani 1 1 d .
Re1 Re 0.980834(18) 0.665935(7) 0.162358(12) 0.01324(8) Uani 1 1 d .
S1 S 0.37334(13) 0.39778(5) 0.23548(9) 0.0181(2) Uani 1 1 d .

loop_
_atom_site_aniso_label
_atom_site_aniso_U_11
_atom_site_aniso_U_22
_atom_site_aniso_U_33
_atom_site_aniso_U_23
_atom_site_aniso_U_13
_atom_site_aniso_U_12
C1 0.026(2) 0.023(2) 0.027(2) 0.0004(19) 0.006(2) 0.0061(19)
C2 0.023(2) 0.013(2) 0.021(2) 0.0001(16) 0.0051(18) 0.0035(17)
C3 0.021(2) 0.012(2) 0.021(2) 0.0009(17) 0.0061(18) 0.0012(17)
C5 0.015(2) 0.0107(19) 0.0152(19) -0.0016(16) 0.0012(16) -0.0018(16)
C6 0.020(2) 0.016(2) 0.0107(19) -0.0015(15) 0.0056(16) 0.0009(17)
C8 0.017(2) 0.018(2) 0.021(2) -0.0002(17) 0.0070(17) 0.0027(17)
C9 0.026(2) 0.013(2) 0.025(2) -0.0003(17) 0.0065(18) 0.0043(18)
C10 0.028(2) 0.014(2) 0.024(2) 0.0012(17) 0.0059(19) -0.0064(18)
C11 0.019(2) 0.020(2) 0.0152(19) 0.0026(17) 0.0050(16) -0.0017(17)
C12 0.016(2) 0.017(2) 0.016(2) -0.0030(17) 0.0053(17) 0.0017(17)
C13 0.018(2) 0.0115(19) 0.019(2) -0.0051(16) 0.0050(17) -0.0023(16)
C15 0.025(2) 0.017(2) 0.021(2) 0.0012(17) 0.0080(18) 0.0032(18)
C16 0.030(2) 0.026(2) 0.014(2) 0.0031(18) 0.0045(19) 0.0004(19)
C17 0.034(3) 0.015(2) 0.020(2) -0.0007(17) 0.0121(19) -0.0034(18)
C18 0.023(2) 0.012(2) 0.024(2) -0.0034(17) 0.0109(18) -0.0025(17)
C19 0.025(3) 0.013(2) 0.023(2) 0.0015(17) 0.0123(19) -0.0045(18)
C20 0.019(2) 0.022(2) 0.014(2) 0.0014(17) 0.0055(17) 0.0027(18)
C21 0.015(2) 0.0082(19) 0.029(3) -0.0074(17) 0.0057(18) -0.0021(16)
C22 0.028(2) 0.021(2) 0.022(2) -0.0034(19) 0.0066(19) -0.0037(19)
F1 0.0494(18) 0.0275(15) 0.0377(16) -0.0137(13) 0.0223(14) 0.0001(13)
F2 0.0377(16) 0.0376(17) 0.0358(16) -0.0045(13) 0.0102(13) -0.0171(14)
F3 0.0480(18) 0.0345(17) 0.0192(14) 0.0011(12) -0.0005(13) -0.0072(14)
N4 0.0192(18) 0.0113(16) 0.0149(17) -0.0007(14) 0.0051(14) -0.0024(14)
N7 0.0216(19) 0.0104(17) 0.0172(18) -0.0016(13) 0.0085(15) -0.0012(14)
N14 0.0208(18) 0.0109(17) 0.0158(17) -0.0005(13) 0.0055(14) -0.0011(14)
O1 0.0188(17) 0.0282(18) 0.0343(18) 0.0011(15) 0.0110(14) -0.0004(14)
O2 0.0283(17) 0.0132(16) 0.0229(16) -0.0040(12) 0.0075(13) -0.0024(13)
O3 0.0267(17) 0.0233(16) 0.0195(16) 0.0020(13) 0.0106(13) -0.0005(13)
O4 0.0336(19) 0.0247(17) 0.0289(18) 0.0002(14) 0.0159(15) 0.0093(15)
O5 0.0264(17) 0.0240(17) 0.0183(15) 0.0026(13) 0.0061(13) 0.0023(13)
O6 0.0260(17) 0.0187(16) 0.0266(17) -0.0010(13) 0.0099(14) -0.0047(13)
Re1 0.01562(11) 0.01071(11) 0.01426(11) -0.00041(6) 0.00588(7) -0.00098(6)
S1 0.0219(5) 0.0158(5) 0.0176(5) -0.0019(4) 0.0075(4) -0.0003(4)

loop_
_atom_type_symbol
_atom_type_description
_atom_type_scat_dispersion_real
_atom_type_scat_dispersion_imag
_atom_type_scat_source
C C 0.0033 0.0016 'International Tables Vol C Tables 4.2.6.8 and 6.1.1.4'
H H 0.0000 0.0000 'International Tables Vol C Tables 4.2.6.8 and 6.1.1.4'
N N 0.0061 0.0033 'International Tables Vol C Tables 4.2.6.8 and 6.1.1.4'
O O 0.0106 0.0060 'International Tables Vol C Tables 4.2.6.8 and 6.1.1.4'
Re Re -1.0185 7.2310 'International Tables Vol C Tables 4.2.6.8 and 6.1.1.4'
S S 0.1246 0.1234 'International Tables Vol C Tables 4.2.6.8 and 6.1.1.4'
F F 0.0171 0.0103 'International Tables Vol C Tables 4.2.6.8 and 6.1.1.4'

loop_
_geom_angle_atom_site_label_1
_geom_angle_atom_site_label_2
_geom_angle_atom_site_label_3
_geom_angle
C2 C1 H1A 120.0
C2 C1 H1B 120.0
H1A C1 H1B 120.0
C1 C2 C3 122.5(4)
C1 C2 H2 118.8
C3 C2 H2 118.8
C2 C3 N4 114.8(3)
C2 C3 H3A 108.6
N4 C3 H3A 108.6
C2 C3 H3B 108.6
N4 C3 H3B 108.6
H3A C3 H3B 107.5
C6 C5 N4 112.3(3)
C6 C5 H5A 109.1
N4 C5 H5A 109.1
C6 C5 H5B 109.1
N4 C5 H5B 109.1
H5A C5 H5B 107.9
N7 C6 C11 121.9(4)
N7 C6 C5 116.7(3)
C11 C6 C5 121.2(4)
N7 C8 C9 121.6(4)
N7 C8 H8 119.2
C9 C8 H8 119.2
C8 C9 C10 119.8(4)
C8 C9 H9 120.1
C10 C9 H9 120.1
C9 C10 C11 118.7(4)
C9 C10 H10 120.7
C11 C10 H10 120.7
C6 C11 C10 119.2(4)
C6 C11 H11 120.4
C10 C11 H11 120.4
N4 C12 C13 111.5(3)
N4 C12 H12A 109.3
C13 C12 H12A 109.3
N4 C12 H12B 109.3
C13 C12 H12B 109.3
H12A C12 H12B 108.0
N14 C13 C18 121.9(4)
N14 C13 C12 115.7(4)
C18 C13 C12 122.3(4)
N14 C15 C16 122.1(4)
N14 C15 H15 118.9
C16 C15 H15 118.9
C15 C16 C17 119.6(4)
C15 C16 H16 120.2
C17 C16 H16 120.2
C16 C17 C18 118.1(4)
C16 C17 H17 120.9
C18 C17 H17 120.9
C13 C18 C17 119.4(4)
C13 C18 H18 120.3
C17 C18 H18 120.3
O1 C19 Re1 178.8(4)
O2 C20 Re1 176.5(4)
O3 C21 Re1 175.7(4)
F2 C22 F1 107.8(4)
F2 C22 F3 107.7(4)
F1 C22 F3 107.2(4)
F2 C22 S1 112.9(3)
F1 C22 S1 110.3(3)
F3 C22 S1 110.8(3)
C12 N4 C5 110.6(3)
C12 N4 C3 108.7(3)
C5 N4 C3 108.3(3)
C12 N4 Re1 107.1(2)
C5 N4 Re1 109.6(2)
C3 N4 Re1 112.6(2)
C6 N7 C8 118.7(3)
C6 N7 Re1 115.8(3)
C8 N7 Re1 124.2(3)
C15 N14 C13 118.7(4)
C15 N14 Re1 125.4(3)
C13 N14 Re1 115.6(3)
C19 Re1 C21 88.56(18)
C19 Re1 C20 87.84(18)
C21 Re1 C20 85.81(17)
C19 Re1 N7 96.31(16)
C21 Re1 N7 98.90(15)
C20 Re1 N7 173.77(15)
C19 Re1 N14 97.05(16)
C21 Re1 N14 174.33(15)
C20 Re1 N14 95.21(15)
N7 Re1 N14 79.70(13)
C19 Re1 N4 172.57(15)
C21 Re1 N4 96.90(15)
C20 Re1 N4 97.55(15)
N7 Re1 N4 77.92(13)
N14 Re1 N4 77.44(13)
O6 S1 O4 115.0(2)
O6 S1 O5 115.23(19)
O4 S1 O5 114.94(19)
O6 S1 C22 101.9(2)
O4 S1 C22 104.2(2)
O5 S1 C22 103.04(19)

loop_
_geom_bond_atom_site_label_1
_geom_bond_atom_site_label_2
_geom_bond_distance
C1 C2 1.323(6)
C1 H1A 0.9500
C1 H1B 0.9500
C2 C3 1.501(6)
C2 H2 0.9500
C3 N4 1.516(5)
C3 H3A 0.9900
C3 H3B 0.9900
C5 C6 1.497(5)
C5 N4 1.506(5)
C5 H5A 0.9900
C5 H5B 0.9900
C6 N7 1.347(5)
C6 C11 1.380(6)
C8 N7 1.359(5)
C8 C9 1.370(6)
C8 H8 0.9500
C9 C10 1.382(6)
C9 H9 0.9500
C10 C11 1.389(6)
C10 H10 0.9500
C11 H11 0.9500
C12 N4 1.496(5)
C12 C13 1.507(6)
C12 H12A 0.9900
C12 H12B 0.9900
C13 N14 1.348(5)
C13 C18 1.376(6)
C15 N14 1.346(5)
C15 C16 1.377(6)
C15 H15 0.9500
C16 C17 1.383(7)
C16 H16 0.9500
C17 C18 1.398(6)
C17 H17 0.9500
C18 H18 0.9500
C19 O1 1.162(5)
C19 Re1 1.904(5)
C20 O2 1.148(5)
C20 Re1 1.935(4)
C21 O3 1.149(5)
C21 Re1 1.925(5)
C22 F2 1.333(5)
C22 F1 1.337(5)
C22 F3 1.341(5)
C22 S1 1.823(4)
N4 Re1 2.229(4)
N7 Re1 2.178(3)
N14 Re1 2.182(3)
O4 S1 1.443(3)
O5 S1 1.444(3)
O6 S1 1.442(3)
